data_7206741
loop_
_publ_author_name
'Fu, Ruibiao'
'Hu, Shengmin'
'Wu, Xintao'

_publ_section_title
;
 New zinc diphosphonates with bright tunable luminescence and 12-member
 ring channels
;
_journal_issue 21
_journal_name_full CrystEngComm
_journal_page_first 6334
_journal_paper_doi 10.1039/c1ce05759f
_journal_volume 13
_journal_year 2011
_chemical_formula_sum 'C17 H26 N3 O17 P4 Zn3'
_chemical_formula_weight 864.40
_chemical_name_systematic
;
?
;
_space_group_IT_number 14
_symmetry_cell_setting monoclinic
_symmetry_space_group_name_Hall '-P 2ybc'
_symmetry_space_group_name_H-M 'P 1 21/c 1'
_atom_sites_solution_hydrogens geom
_atom_sites_solution_primary direct
_atom_sites_solution_secondary difmap
_audit_creation_method SHELXL-97
_cell_angle_alpha 90.00
_cell_angle_beta 93.859(5)
_cell_angle_gamma 90.00
_cell_formula_units_Z 4
_cell_length_a 9.655(3)
_cell_length_b 9.344(3)
_cell_length_c 30.965(9)
_cell_measurement_reflns_used 6862
_cell_measurement_temperature 293(2)
_cell_measurement_theta_max 27.4719
_cell_measurement_theta_min 3.0363
_cell_volume 2787.2(15)
_computing_structure_refinement 'SHELXL-97 (Sheldrick, 1997)'
_computing_structure_solution 'SHELXS-97 (Sheldrick, 1990)'
_diffrn_ambient_temperature 293(2)
_diffrn_measured_fraction_theta_full 0.997
_diffrn_measured_fraction_theta_max 0.997
_diffrn_radiation_monochromator graphite
_diffrn_radiation_source 'fine-focus sealed tube'
_diffrn_radiation_type MoK\a
_diffrn_radiation_wavelength 0.71073
_diffrn_reflns_av_R_equivalents 0.0383
_diffrn_reflns_av_sigmaI/netI 0.0438
_diffrn_reflns_limit_h_max 12
_diffrn_reflns_limit_h_min -12
_diffrn_reflns_limit_k_max 12
_diffrn_reflns_limit_k_min -11
_diffrn_reflns_limit_l_max 40
_diffrn_reflns_limit_l_min -40
_diffrn_reflns_number 21087
_diffrn_reflns_theta_full 27.49
_diffrn_reflns_theta_max 27.49
_diffrn_reflns_theta_min 3.04
_exptl_absorpt_coefficient_mu 2.876
_exptl_absorpt_correction_T_max 1.0000
_exptl_absorpt_correction_T_min 0.6372
_exptl_absorpt_correction_type multi-scan
_exptl_crystal_colour colorless
_exptl_crystal_density_diffrn 2.060
_exptl_crystal_density_method 'not measured'
_exptl_crystal_description prism
_exptl_crystal_F_000 1740
_exptl_crystal_size_max 0.2000
_exptl_crystal_size_mid 0.1500
_exptl_crystal_size_min 0.1500
_refine_diff_density_max 2.184
_refine_diff_density_min -0.905
_refine_diff_density_rms 0.145
_refine_ls_extinction_method none
_refine_ls_goodness_of_fit_ref 1.089
_refine_ls_hydrogen_treatment constr
_refine_ls_matrix_type full
_refine_ls_number_parameters 422
_refine_ls_number_reflns 6381
_refine_ls_number_restraints 19
_refine_ls_restrained_S_all 1.093
_refine_ls_R_factor_all 0.0613
_refine_ls_R_factor_gt 0.0545
_refine_ls_shift/su_max 0.009
_refine_ls_shift/su_mean 0.000
_refine_ls_structure_factor_coef Fsqd
_refine_ls_weighting_details 'calc w=1/[\s^2^(Fo^2^)+(0.0604P)^2^+14.0503P] where P=(Fo^2^+2Fc^2^)/3'
_refine_ls_weighting_scheme calc
_refine_ls_wR_factor_gt 0.1376
_refine_ls_wR_factor_ref 0.1427
_reflns_number_gt 5711
_reflns_number_total 6381
_reflns_threshold_expression >2sigma(I)
_cod_data_source_file c1ce05759f.txt
_cod_data_source_block f1
_cod_depositor_comments
;
The following automatic conversions were performed:

'_exptl_absorpt_correction_type' value 'Multi-scan' changed to
'multi-scan' according to
/home/saulius/struct/CIF-dictionaries/cif_core.dic dictionary named
'cif_core.dic' version 2.4.1 from 2010-06-29.

Automatic conversion script
Id: cif_fix_values 1715 2011-07-08 13:25:40Z adriana 
;
_cod_original_cell_volume 2787.4(13)
_cod_original_sg_symbol_H-M p2(1)/c
_cod_database_code 7206741

loop_
_symmetry_equiv_pos_as_xyz
'x, y, z'
'-x, y+1/2, -z+1/2'
'-x, -y, -z'
'x, -y-1/2, z-1/2'

loop_
_atom_site_label
_atom_site_type_symbol
_atom_site_fract_x
_atom_site_fract_y
_atom_site_fract_z
_atom_site_U_iso_or_equiv
_atom_site_adp_type
_atom_site_occupancy
_atom_site_symmetry_multiplicity
_atom_site_calc_flag
_atom_site_refinement_flags
_atom_site_disorder_assembly
_atom_site_disorder_group
Zn1 Zn 0.53047(6) 0.28510(6) 0.140955(18) 0.02226(15) Uani 1 1 d . . .
Zn2 Zn 0.70144(6) 0.54825(6) 0.038172(18) 0.02255(15) Uani 1 1 d . . .
Zn3 Zn 0.44079(6) 0.31141(6) 0.307644(17) 0.01823(14) Uani 1 1 d . . .
P1 P 0.46114(12) 0.12142(12) 0.22151(4) 0.0154(2) Uani 1 1 d . . .
P2 P 0.74526(12) 0.07250(12) 0.18290(4) 0.0164(2) Uani 1 1 d . . .
P3 P 0.41330(12) 0.37673(12) 0.05168(4) 0.0173(2) Uani 1 1 d . . .
P4 P 0.51896(12) 0.61306(12) 0.11199(4) 0.0172(2) Uani 1 1 d . . .
O1 O 0.4084(4) 0.2157(4) 0.18378(11) 0.0266(8) Uani 1 1 d . . .
O2 O 0.4015(3) 0.1691(4) 0.26313(11) 0.0217(7) Uani 1 1 d . . .
O3 O 0.4317(3) -0.0384(3) 0.21295(11) 0.0217(7) Uani 1 1 d . . .
O4 O 0.6757(4) 0.1436(4) 0.14249(11) 0.0282(8) Uani 1 1 d . . .
O5 O 0.7282(4) -0.0899(4) 0.18154(12) 0.0235(7) Uani 1 1 d . . .
O6 O 0.8957(3) 0.1149(4) 0.19106(12) 0.0251(8) Uani 1 1 d . . .
O7 O 0.6904(4) 0.2878(4) 0.22954(12) 0.0260(8) Uani 1 1 d . . .
H7 H 0.6485 0.3304 0.2478 0.039 Uiso 1 1 calc R . .
O8 O 0.4133(4) 0.2623(4) 0.08650(11) 0.0228(7) Uani 1 1 d . . .
O9 O 0.5565(4) 0.3957(4) 0.03404(11) 0.0225(7) Uani 1 1 d . . .
O10 O 0.3021(4) 0.3473(4) 0.01562(11) 0.0226(7) Uani 1 1 d . . .
O11 O 0.4672(4) 0.7357(4) 0.13919(10) 0.0220(7) Uani 1 1 d . . .
O12 O 0.5719(4) 0.4878(4) 0.13949(12) 0.0262(8) Uani 1 1 d . . .
O13 O 0.6258(4) 0.6688(4) 0.08224(11) 0.0265(8) Uani 1 1 d . . .
O14 O 0.3258(4) 0.6540(4) 0.04550(11) 0.0261(8) Uani 1 1 d . . .
H14 H 0.3618 0.6361 0.0229 0.039 Uiso 1 1 calc R . .
O15 O 0.1319(10) 0.3553(10) 0.4068(3) 0.111(3) Uani 1 1 d . . .
O16 O 0.8867(10) 0.4768(10) 0.3389(4) 0.159(5) Uani 1 1 d . . .
O17 O 0.052(2) 0.359(2) 0.4887(6) 0.272(9) Uani 1 1 d U . .
N1 N 1.0367(4) -0.1118(5) 0.29854(15) 0.0287(10) Uani 1 1 d . . .
H15 H 1.0695 -0.1973 0.2996 0.034 Uiso 1 1 calc R . .
N2 N -0.1194(4) 0.4527(5) 0.05946(14) 0.0262(9) Uani 1 1 d . . .
C1 C 0.6518(5) 0.1395(5) 0.22925(14) 0.0168(8) Uani 1 1 d . . .
C2 C 0.6936(5) 0.0618(6) 0.27236(15) 0.0221(10) Uani 1 1 d . . .
H1 H 0.6537 0.1142 0.2955 0.026 Uiso 1 1 calc R . .
H2 H 0.6509 -0.0322 0.2712 0.026 Uiso 1 1 calc R . .
C3 C 0.8455(5) 0.0428(5) 0.28431(15) 0.0197(9) Uani 1 1 d . . .
C4 C 0.9325(6) 0.1565(6) 0.29615(18) 0.0301(11) Uani 1 1 d . . .
H3 H 0.8973 0.2492 0.2956 0.036 Uiso 1 1 calc R . .
C5 C 1.0704(6) 0.1339(6) 0.3088(2) 0.0367(13) Uani 1 1 d . . .
H4 H 1.1281 0.2104 0.3169 0.044 Uiso 1 1 calc R . .
C6 C 1.1207(6) -0.0026(7) 0.3093(2) 0.0355(13) Uani 1 1 d . . .
H5 H 1.2140 -0.0195 0.3171 0.043 Uiso 1 1 calc R . .
C7 C 0.9031(5) -0.0921(5) 0.28619(16) 0.0247(10) Uani 1 1 d . . .
H6 H 0.8478 -0.1710 0.2787 0.030 Uiso 1 1 calc R . .
C8 C 0.3676(5) 0.5474(5) 0.07770(15) 0.0204(9) Uani 1 1 d . . .
C9 C 0.2450(5) 0.5319(6) 0.10713(15) 0.0224(10) Uani 1 1 d . . .
H8 H 0.2808 0.4859 0.1337 0.027 Uiso 1 1 calc R . .
H9 H 0.2168 0.6276 0.1148 0.027 Uiso 1 1 calc R . .
C10 C 0.1149(5) 0.4516(5) 0.09123(15) 0.0229(10) Uani 1 1 d . . .
C11 C 0.0962(6) 0.3095(6) 0.10302(19) 0.0317(12) Uani 1 1 d . . .
H10 H 0.1677 0.2609 0.1184 0.038 Uiso 1 1 calc R . .
C12 C -0.0273(6) 0.2399(6) 0.0922(2) 0.0360(13) Uani 1 1 d . . .
H11 H -0.0390 0.1442 0.0993 0.043 Uiso 1 1 calc R . .
C13 C -0.1331(6) 0.3157(6) 0.0705(2) 0.0321(12) Uani 1 1 d . . .
H12 H -0.2170 0.2697 0.0634 0.039 Uiso 1 1 calc R . .
C14 C 0.0035(5) 0.5184(6) 0.06961(17) 0.0256(10) Uani 1 1 d . . .
H13 H 0.0132 0.6136 0.0616 0.031 Uiso 1 1 calc R . .
N3 N 0.6950(8) 0.4660(9) 0.3958(3) 0.0244(19) Uani 0.50 1 d P A 1
C15 C 0.7423(16) 0.4759(16) 0.4358(5) 0.057(4) Uani 0.50 1 d PDU A 1
C16 C 0.6385(11) 0.4856(11) 0.4698(4) 0.052(4) Uani 0.50 1 d PGD . 1
C17 C 0.4946(12) 0.4897(14) 0.4584(4) 0.076(8) Uani 0.50 1 d PG . 1
C18 C 0.3995(12) 0.4988(18) 0.4909(5) 0.063(5) Uani 0.50 1 d PG . 1
N4 N 0.4484(14) 0.5038(17) 0.5349(5) 0.081(7) Uani 0.50 1 d PGU . 1
C19 C 0.5923(14) 0.4997(14) 0.5463(4) 0.096(10) Uani 0.50 1 d PG . 1
C20 C 0.6873(11) 0.4906(13) 0.5137(4) 0.063(5) Uani 0.50 1 d PG . 1

loop_
_atom_site_aniso_label
_atom_site_aniso_U_11
_atom_site_aniso_U_22
_atom_site_aniso_U_33
_atom_site_aniso_U_23
_atom_site_aniso_U_13
_atom_site_aniso_U_12
Zn1 0.0242(3) 0.0209(3) 0.0217(3) 0.0058(2) 0.0015(2) 0.0031(2)
Zn2 0.0183(3) 0.0271(3) 0.0218(3) 0.0024(2) -0.0014(2) -0.0011(2)
Zn3 0.0200(3) 0.0159(3) 0.0188(3) 0.00180(19) 0.0020(2) 0.0025(2)
P1 0.0145(5) 0.0146(5) 0.0171(5) 0.0018(4) 0.0014(4) 0.0008(4)
P2 0.0145(5) 0.0148(5) 0.0199(5) 0.0005(4) 0.0019(4) 0.0001(4)
P3 0.0186(6) 0.0173(6) 0.0157(5) 0.0002(4) -0.0002(4) -0.0012(4)
P4 0.0171(6) 0.0164(6) 0.0179(5) -0.0009(4) -0.0011(4) -0.0008(4)
O1 0.0204(18) 0.033(2) 0.0261(18) 0.0147(15) -0.0014(14) 0.0053(15)
O2 0.0179(17) 0.0246(17) 0.0227(16) -0.0042(13) 0.0034(13) 0.0013(13)
O3 0.0206(17) 0.0160(16) 0.0289(17) -0.0042(13) 0.0058(13) -0.0016(13)
O4 0.033(2) 0.032(2) 0.0196(16) 0.0047(14) 0.0016(14) 0.0108(16)
O5 0.0223(18) 0.0128(15) 0.0360(19) -0.0016(14) 0.0070(14) 0.0007(13)
O6 0.0147(17) 0.0241(18) 0.037(2) -0.0038(15) 0.0057(14) -0.0024(13)
O7 0.0241(19) 0.0163(17) 0.039(2) -0.0059(14) 0.0123(15) -0.0039(13)
O8 0.0254(18) 0.0219(17) 0.0207(16) 0.0039(13) -0.0015(13) -0.0023(14)
O9 0.0218(18) 0.0215(17) 0.0250(17) -0.0016(13) 0.0058(14) -0.0025(13)
O10 0.0237(18) 0.0220(17) 0.0213(16) -0.0003(13) -0.0043(13) -0.0056(14)
O11 0.0244(18) 0.0223(17) 0.0190(15) -0.0062(13) -0.0010(13) 0.0011(14)
O12 0.0278(19) 0.0195(17) 0.0301(18) 0.0030(14) -0.0077(15) 0.0001(14)
O13 0.0266(19) 0.0275(19) 0.0261(17) -0.0035(15) 0.0070(14) -0.0088(15)
O14 0.034(2) 0.0241(18) 0.0197(16) 0.0048(14) -0.0017(14) 0.0083(15)
O15 0.132(7) 0.107(6) 0.096(6) 0.020(5) 0.021(5) 0.022(5)
O16 0.161(8) 0.116(7) 0.217(10) -0.103(7) 0.144(8) -0.102(6)
O17 0.299(12) 0.259(12) 0.265(11) -0.007(9) 0.079(9) -0.013(9)
N1 0.020(2) 0.025(2) 0.040(3) -0.0012(19) -0.0003(18) 0.0086(17)
N2 0.018(2) 0.028(2) 0.032(2) 0.0039(18) 0.0010(17) -0.0017(17)
C1 0.014(2) 0.017(2) 0.019(2) -0.0002(16) 0.0005(16) -0.0009(17)
C2 0.018(2) 0.028(3) 0.020(2) 0.0008(19) 0.0030(17) 0.0036(19)
C3 0.018(2) 0.022(2) 0.019(2) -0.0010(17) 0.0004(17) 0.0012(18)
C4 0.030(3) 0.020(2) 0.039(3) -0.004(2) -0.006(2) 0.002(2)
C5 0.026(3) 0.031(3) 0.051(4) -0.009(3) -0.012(3) -0.002(2)
C6 0.022(3) 0.040(3) 0.043(3) -0.003(3) -0.008(2) 0.005(2)
C7 0.022(3) 0.021(2) 0.031(2) -0.0023(19) -0.002(2) 0.0027(19)
C8 0.021(2) 0.020(2) 0.020(2) -0.0010(17) -0.0013(17) 0.0013(18)
C9 0.021(2) 0.028(3) 0.018(2) -0.0036(18) 0.0004(18) 0.0012(19)
C10 0.019(2) 0.027(3) 0.022(2) -0.0016(19) 0.0015(18) 0.0005(19)
C11 0.023(3) 0.032(3) 0.039(3) 0.008(2) 0.000(2) 0.000(2)
C12 0.028(3) 0.027(3) 0.053(4) 0.009(3) 0.001(3) -0.003(2)
C13 0.019(3) 0.027(3) 0.050(3) 0.003(2) 0.002(2) -0.005(2)
C14 0.023(3) 0.023(2) 0.031(3) 0.002(2) -0.002(2) -0.002(2)
N3 0.016(4) 0.033(5) 0.026(4) -0.019(3) 0.017(3) -0.017(3)
C15 0.052(7) 0.046(7) 0.076(8) 0.018(6) 0.021(6) -0.006(6)
C16 0.058(10) 0.026(6) 0.072(10) -0.001(6) 0.006(8) 0.007(6)
C17 0.102(19) 0.034(9) 0.103(17) 0.001(9) 0.086(15) -0.005(10)
C18 0.071(12) 0.066(11) 0.057(10) 0.008(8) 0.030(10) 0.001(10)
N4 0.098(10) 0.076(10) 0.070(9) 0.008(7) 0.025(8) -0.008(8)
C19 0.13(2) 0.060(12) 0.113(18) 0.032(11) 0.096(18) 0.029(14)
C20 0.080(13) 0.045(9) 0.066(11) 0.008(8) 0.019(11) 0.006(10)

loop_
_atom_type_symbol
_atom_type_description
_atom_type_scat_dispersion_real
_atom_type_scat_dispersion_imag
_atom_type_scat_source
C C 0.0033 0.0016 'International Tables Vol C Tables 4.2.6.8 and 6.1.1.4'
H H 0.0000 0.0000 'International Tables Vol C Tables 4.2.6.8 and 6.1.1.4'
N N 0.0061 0.0033 'International Tables Vol C Tables 4.2.6.8 and 6.1.1.4'
O O 0.0106 0.0060 'International Tables Vol C Tables 4.2.6.8 and 6.1.1.4'
P P 0.1023 0.0942 'International Tables Vol C Tables 4.2.6.8 and 6.1.1.4'
Zn Zn 0.2839 1.4301 'International Tables Vol C Tables 4.2.6.8 and 6.1.1.4'

loop_
_geom_angle_atom_site_label_1
_geom_angle_atom_site_label_2
_geom_angle_atom_site_label_3
_geom_angle
_geom_angle_site_symmetry_1
_geom_angle_site_symmetry_3
O4 Zn1 O12 121.40(17) . .
O4 Zn1 O1 103.19(15) . .
O12 Zn1 O1 118.53(16) . .
O4 Zn1 O8 108.71(15) . .
O12 Zn1 O8 101.11(14) . .
O1 Zn1 O8 101.96(15) . .
O10 Zn2 O13 109.06(16) 3_665 .
O10 Zn2 O9 109.52(14) 3_665 .
O13 Zn2 O9 99.40(14) . .
O10 Zn2 N2 118.11(16) 3_665 1_655
O13 Zn2 N2 112.35(17) . 1_655
O9 Zn2 N2 106.69(16) . 1_655
O5 Zn3 O2 109.00(15) 2_655 .
O5 Zn3 O11 111.75(15) 2_655 2_645
O2 Zn3 O11 114.12(15) . 2_645
O5 Zn3 O3 105.48(14) 2_655 2_655
O2 Zn3 O3 110.54(14) . 2_655
O11 Zn3 O3 105.57(14) 2_645 2_655
O2 P1 O1 110.9(2) . .
O2 P1 O3 110.82(19) . .
O1 P1 O3 112.4(2) . .
O2 P1 C1 107.2(2) . .
O1 P1 C1 109.0(2) . .
O3 P1 C1 106.4(2) . .
O6 P2 O5 111.5(2) . .
O6 P2 O4 112.8(2) . .
O5 P2 O4 111.6(2) . .
O6 P2 C1 107.1(2) . .
O5 P2 C1 107.4(2) . .
O4 P2 C1 106.0(2) . .
O8 P3 O10 111.1(2) . .
O8 P3 O9 112.2(2) . .
O10 P3 O9 111.6(2) . .
O8 P3 C8 106.6(2) . .
O10 P3 C8 107.3(2) . .
O9 P3 C8 107.6(2) . .
O12 P4 O13 112.8(2) . .
O12 P4 O11 112.4(2) . .
O13 P4 O11 109.8(2) . .
O12 P4 C8 106.8(2) . .
O13 P4 C8 107.9(2) . .
O11 P4 C8 106.8(2) . .
P1 O1 Zn1 122.0(2) . .
P1 O2 Zn3 137.8(2) . .
P1 O3 Zn3 128.7(2) . 2_645
P2 O4 Zn1 126.6(2) . .
P2 O5 Zn3 124.3(2) . 2_645
C1 O7 H7 109.5 . .
P3 O8 Zn1 120.1(2) . .
P3 O9 Zn2 135.0(2) . .
P3 O10 Zn2 120.9(2) . 3_665
P4 O11 Zn3 126.2(2) . 2_655
P4 O12 Zn1 134.9(2) . .
P4 O13 Zn2 121.9(2) . .
C8 O14 H14 109.5 . .
C6 N1 C7 121.9(5) . .
C6 N1 H15 119.1 . .
C7 N1 H15 119.1 . .
C13 N2 C14 118.4(5) . .
C13 N2 Zn2 114.3(4) . 1_455
C14 N2 Zn2 126.4(4) . 1_455
O7 C1 C2 113.2(4) . .
O7 C1 P1 110.2(3) . .
C2 C1 P1 105.6(3) . .
O7 C1 P2 101.0(3) . .
C2 C1 P2 113.3(3) . .
P1 C1 P2 113.6(2) . .
C3 C2 C1 117.5(4) . .
C3 C2 H1 107.9 . .
C1 C2 H1 107.9 . .
C3 C2 H2 107.9 . .
C1 C2 H2 107.9 . .
H1 C2 H2 107.2 . .
C7 C3 C4 117.0(5) . .
C7 C3 C2 120.3(4) . .
C4 C3 C2 122.7(4) . .
C5 C4 C3 120.9(5) . .
C5 C4 H3 119.5 . .
C3 C4 H3 119.5 . .
C6 C5 C4 118.9(5) . .
C6 C5 H4 120.6 . .
C4 C5 H4 120.6 . .
N1 C6 C5 120.2(5) . .
N1 C6 H5 119.9 . .
C5 C6 H5 119.9 . .
N1 C7 C3 121.2(5) . .
N1 C7 H6 119.4 . .
C3 C7 H6 119.4 . .
O14 C8 C9 106.3(4) . .
O14 C8 P4 109.9(3) . .
C9 C8 P4 107.4(3) . .
O14 C8 P3 110.9(3) . .
C9 C8 P3 112.9(3) . .
P4 C8 P3 109.4(2) . .
C10 C9 C8 120.3(4) . .
C10 C9 H8 107.2 . .
C8 C9 H8 107.2 . .
C10 C9 H9 107.2 . .
C8 C9 H9 107.2 . .
H8 C9 H9 106.9 . .
C14 C10 C11 116.6(5) . .
C14 C10 C9 122.4(5) . .
C11 C10 C9 120.4(5) . .
C12 C11 C10 120.7(5) . .
C12 C11 H10 119.6 . .
C10 C11 H10 119.6 . .
C13 C12 C11 118.4(5) . .
C13 C12 H11 120.8 . .
C11 C12 H11 120.8 . .
N2 C13 C12 122.3(5) . .
N2 C13 H12 118.8 . .
C12 C13 H12 118.8 . .
N2 C14 C10 123.4(5) . .
N2 C14 H13 118.3 . .
C10 C14 H13 118.3 . .
N3 C15 C16 117.7(13) . .
N4 C16 C18 79.0(15) 3_666 3_666
N4 C16 C17 6.9(15) 3_666 .
C18 C16 C17 84.0(8) 3_666 .
N4 C16 C20 115.1(15) 3_666 .
C18 C16 C20 36.1(8) 3_666 .
C17 C16 C20 120.0 . .
N4 C16 C15 126(2) 3_666 .
C18 C16 C15 154.6(14) 3_666 .
C17 C16 C15 121.2(11) . .
C20 C16 C15 118.8(11) . .
N4 C17 C19 163(4) 3_666 3_666
N4 C17 C16 10(2) 3_666 .
C19 C17 C16 173(2) 3_666 .
N4 C17 C18 113(2) 3_666 .
C19 C17 C18 55(2) 3_666 .
C16 C17 C18 120.0 . .
N4 C17 C18 38(2) 3_666 3_666
C19 C17 C18 129(2) 3_666 3_666
C16 C17 C18 45.4(5) . 3_666
C18 C17 C18 74.6(5) . 3_666
N4 C17 C20 132(3) 3_666 3_666
C19 C17 C20 35.1(12) 3_666 3_666
C16 C17 C20 140.0(11) . 3_666
C18 C17 C20 20.2(11) . 3_666
C18 C17 C20 94.6(11) 3_666 3_666
C20 C18 C19 88(2) 3_666 3_666
C20 C18 C16 79(2) 3_666 3_666
C19 C18 C16 166(2) 3_666 3_666
C20 C18 N4 115(3) 3_666 .
C19 C18 N4 156.5(14) 3_666 .
C16 C18 N4 36.1(8) 3_666 .
C20 C18 C17 125(3) 3_666 .
C19 C18 C17 36.9(14) 3_666 .
C16 C18 C17 155.8(8) 3_666 .
N4 C18 C17 120.0 . .
C20 C18 N4 142(3) 3_666 3_666
C19 C18 N4 54.6(10) 3_666 3_666
C16 C18 N4 137.7(15) 3_666 3_666
N4 C18 N4 102.0(8) . 3_666
C17 C18 N4 18.1(8) . 3_666
C20 C18 C17 129(3) 3_666 3_666
C19 C18 C17 141.7(17) 3_666 3_666
C16 C18 C17 50.5(8) 3_666 3_666
N4 C18 C17 14.8(7) . 3_666
C17 C18 C17 105.4(7) . 3_666
N4 C18 C17 87.4(11) 3_666 3_666
C20 C18 C18 170(3) 3_666 3_666
C19 C18 C18 98.6(14) 3_666 3_666
C16 C18 C18 93.8(11) 3_666 3_666
N4 C18 C18 58.0(6) . 3_666
C17 C18 C18 62.1(6) . 3_666
N4 C18 C18 44.1(5) 3_666 3_666
C17 C18 C18 43.3(6) 3_666 3_666
C17 N4 C16 163(4) 3_666 3_666
C17 N4 C18 127(2) 3_666 .
C16 N4 C18 64.9(15) 3_666 .
C17 N4 C19 10(3) 3_666 .
C16 N4 C19 173.1(16) 3_666 .
C18 N4 C19 120.0 . .
C17 N4 C18 49(2) 3_666 3_666
C16 N4 C18 142(2) 3_666 3_666
C18 N4 C18 78.0(7) . 3_666
C19 N4 C18 42.1(7) . 3_666
C17 N4 C20 149(3) 3_666 3_666
C16 N4 C20 41.5(11) 3_666 3_666
C18 N4 C20 23.4(10) . 3_666
C19 N4 C20 143.3(10) . 3_666
C18 N4 C20 101.2(14) 3_666 3_666
C17 C19 C18 88(2) 3_666 3_666
C17 C19 N4 7(2) 3_666 .
C18 C19 N4 83.3(8) 3_666 .
C17 C19 C20 124.7(17) 3_666 .
C18 C19 C20 36.9(8) 3_666 .
N4 C19 C20 120.0 . .
C18 C20 C19 55.3(14) 3_666 .
C18 C20 C16 64.9(14) 3_666 .
C19 C20 C16 120.0 . .
C18 C20 N4 41.5(13) 3_666 3_666
C19 C20 N4 96.7(6) . 3_666
C16 C20 N4 23.4(6) . 3_666
C18 C20 C17 35.1(12) 3_666 3_666
C19 C20 C17 20.2(8) . 3_666
C16 C20 C17 99.9(8) . 3_666
N4 C20 C17 76.5(7) 3_666 3_666

loop_
_geom_bond_atom_site_label_1
_geom_bond_atom_site_label_2
_geom_bond_distance
_geom_bond_site_symmetry_2
Zn1 O4 1.926(4) .
Zn1 O12 1.937(4) .
Zn1 O1 1.944(4) .
Zn1 O8 1.978(3) .
Zn2 O10 1.929(3) 3_665
Zn2 O13 1.949(4) .
Zn2 O9 1.995(3) .
Zn2 N2 2.017(4) 1_655
Zn3 O5 1.923(3) 2_655
Zn3 O2 1.935(3) .
Zn3 O11 1.950(3) 2_645
Zn3 O3 2.000(3) 2_655
P1 O2 1.514(3) .
P1 O1 1.523(3) .
P1 O3 1.539(3) .
P1 C1 1.848(5) .
P2 O6 1.511(4) .
P2 O5 1.527(3) .
P2 O4 1.531(4) .
P2 C1 1.855(5) .
P3 O8 1.519(3) .
P3 O10 1.521(3) .
P3 O9 1.531(4) .
P3 C8 1.854(5) .
P4 O12 1.516(4) .
P4 O13 1.521(4) .
P4 O11 1.527(3) .
P4 C8 1.852(5) .
O3 Zn3 2.000(3) 2_645
O5 Zn3 1.923(3) 2_645
O7 C1 1.435(5) .
O7 H7 0.8200 .
O10 Zn2 1.929(3) 3_665
O11 Zn3 1.950(3) 2_655
O14 C8 1.447(6) .
O14 H14 0.8200 .
N1 C6 1.331(7) .
N1 C7 1.333(7) .
N1 H15 0.8600 .
N2 C13 1.334(7) .
N2 C14 1.354(7) .
N2 Zn2 2.017(4) 1_455
C1 C2 1.549(6) .
C2 C3 1.499(7) .
C2 H1 0.9700 .
C2 H2 0.9700 .
C3 C7 1.378(7) .
C3 C4 1.389(7) .
C4 C5 1.378(8) .
C4 H3 0.9300 .
C5 C6 1.365(8) .
C5 H4 0.9300 .
C6 H5 0.9300 .
C7 H6 0.9300 .
C8 C9 1.549(7) .
C9 C10 1.516(7) .
C9 H8 0.9700 .
C9 H9 0.9700 .
C10 C14 1.378(7) .
C10 C11 1.393(7) .
C11 C12 1.380(8) .
C11 H10 0.9300 .
C12 C13 1.380(8) .
C12 H11 0.9300 .
C13 H12 0.9300 .
C14 H13 0.9300 .
N3 C15 1.294(19) .
C15 C16 1.505(14) .
C16 N4 0.85(2) 3_666
C16 C18 1.30(2) 3_666
C16 C17 1.411(7) .
C16 C20 1.411(7) .
C17 N4 0.58(2) 3_666
C17 C19 0.85(3) 3_666
C17 C18 1.411(7) .
C17 C18 1.82(2) 3_666
C17 C20 2.02(3) 3_666
C18 C20 0.85(3) 3_666
C18 C19 1.16(3) 3_666
C18 C16 1.30(2) 3_666
C18 N4 1.411(7) .
C18 N4 1.72(2) 3_666
C18 C17 1.82(3) 3_666
C18 C18 1.983(18) 3_666
N4 C17 0.58(3) 3_666
N4 C16 0.847(16) 3_666
N4 C19 1.411(7) .
N4 C18 1.719(18) 3_666
N4 C20 1.93(3) 3_666
C19 C17 0.85(3) 3_666
C19 C18 1.16(2) 3_666
C19 C20 1.411(7) .
C20 C18 0.847(18) 3_666
C20 N4 1.93(2) 3_666
C20 C17 2.02(2) 3_666

loop_
_geom_hbond_atom_site_label_D
_geom_hbond_atom_site_label_H
_geom_hbond_atom_site_label_A
_geom_hbond_distance_DH
_geom_hbond_distance_HA
_geom_hbond_distance_DA
_geom_hbond_angle_DHA
_geom_hbond_site_symmetry_A
O14 H14 O9 0.82 2.00 2.820(5) 176.1 3_665
N1 H15 O6 0.86 1.81 2.651(6) 166.8 2_745
